data_4130687
loop_
_publ_author_name
'Touge, Taichiro'
'Nara, Hideki'
'Fujiwhara, Mitsuhiko'
'Kayaki, Yoshihito'
'Ikariya, Takao'

_publ_section_title
;
 Efficient Access to Chiral Benzhydrols via Asymmetric Transfer
 Hydrogenation of Unsymmetrical Benzophenones with Bifunctional
 Oxo-Tethered Ruthenium Catalysts.
;
_journal_issue 32
_journal_name_full 'Journal of the American Chemical Society'
_journal_page_first 10084
_journal_page_last 10087
_journal_paper_doi 10.1021/jacs.6b05738
_journal_volume 138
_journal_year 2016
_chemical_absolute_configuration 'CHOOSE rm ad rmad syn or unk'
_chemical_formula_moiety 'C31 H26 Cl2 F3 N O5 S'
_chemical_formula_sum 'C31 H26 Cl2 F3 N O5 S'
_chemical_formula_weight 652.51
_space_group_IT_number 4
_space_group_name_Hall 'P 2yb'
_space_group_name_H-M_alt 'P 1 21 1'
_symmetry_cell_setting monoclinic
_symmetry_Int_Tables_number 4
_symmetry_space_group_name_Hall 'P 2yb'
_symmetry_space_group_name_H-M 'P 1 21 1'
_atom_sites_solution_hydrogens geom
_atom_sites_solution_primary direct
_atom_sites_solution_secondary difmap
_cell_angle_alpha 90.0000
_cell_angle_beta 107.278(3)
_cell_angle_gamma 90.0000
_cell_formula_units_Z 4
_cell_length_a 7.5905(15)
_cell_length_b 33.801(6)
_cell_length_c 12.053(2)
_cell_measurement_reflns_used 8772
_cell_measurement_temperature 93
_cell_measurement_theta_max 27.49
_cell_measurement_theta_min 3.01
_cell_volume 2952.9(9)
_computing_cell_refinement CrystalClear
_computing_data_collection 'CrystalClear (Rigaku Inc., 2008)'
_computing_data_reduction CrystalClear
_computing_molecular_graphics 'CrystalStructure 4.0'
_computing_publication_material 'CrystalStructure 4.0 (Rigaku, 2010)'
_computing_structure_refinement 'CRYSTALS (Carruthers, et al., 1999)'
_computing_structure_solution SIR97
_diffrn_ambient_temperature 93
_diffrn_detector_area_resol_mean 7.111
_diffrn_measured_fraction_theta_full 0.997
_diffrn_measured_fraction_theta_max 0.997
_diffrn_measurement_device_type 'Rigaku Saturn724'
_diffrn_measurement_method \w
_diffrn_radiation_type 'Mo K\a'
_diffrn_radiation_wavelength 0.71075
_diffrn_reflns_av_R_equivalents 0.0514
_diffrn_reflns_limit_h_max 9
_diffrn_reflns_limit_h_min -9
_diffrn_reflns_limit_k_max 34
_diffrn_reflns_limit_k_min -43
_diffrn_reflns_limit_l_max 15
_diffrn_reflns_limit_l_min -12
_diffrn_reflns_number 24303
_diffrn_reflns_theta_full 27.47
_diffrn_reflns_theta_max 27.47
_diffrn_standards_number 0
_exptl_absorpt_coefficient_mu 0.351
_exptl_absorpt_correction_T_max 0.990
_exptl_absorpt_correction_T_min 0.811
_exptl_absorpt_correction_type multi-scan
_exptl_absorpt_process_details 'REQAB (Rigaku, 1998)'
_exptl_crystal_colour colorless
_exptl_crystal_density_diffrn 1.468
_exptl_crystal_density_method 'not measured'
_exptl_crystal_description prism
_exptl_crystal_F_000 1344.00
_exptl_crystal_size_max 0.200
_exptl_crystal_size_mid 0.050
_exptl_crystal_size_min 0.030
_refine_diff_density_max 0.874
_refine_diff_density_min -0.768
_refine_ls_abs_structure_details 'Flack, H. D. (1983), Acta Cryst. A39, 876-881.  4808 Friedel Pairs'
_refine_ls_abs_structure_Flack -0.03(4)
_refine_ls_extinction_method none
_refine_ls_goodness_of_fit_ref 1.000
_refine_ls_hydrogen_treatment constr
_refine_ls_number_parameters 828
_refine_ls_number_reflns 11664
_refine_ls_R_factor_gt 0.0402
_refine_ls_shift/su_max 0.006
_refine_ls_structure_factor_coef Fsqd
_refine_ls_weighting_details 'w = 1/[0.0005Fo^2^ + 0.6120\s(Fo^2^)]/(4Fo^2^)'
_refine_ls_weighting_scheme calc
_refine_ls_wR_factor_ref 0.0961
_reflns_number_gt 7273
_reflns_number_total 11664
_reflns_threshold_expression F^2^>2.0\s(F^2^)
_cod_data_source_file ja6b05738_si_009.cif
_cod_data_source_block 234-F3benzhydrol-v2
_cod_original_cell_volume 2952.9(10)
_cod_database_code 4130687

loop_
_symmetry_equiv_pos_site_id
_symmetry_equiv_pos_as_xyz
1 +X,+Y,+Z
2 -X,1/2+Y,-Z

loop_
_atom_site_label
_atom_site_type_symbol
_atom_site_fract_x
_atom_site_fract_y
_atom_site_fract_z
_atom_site_U_iso_or_equiv
_atom_site_adp_type
_atom_site_occupancy
_atom_site_symmetry_multiplicity
_atom_site_calc_flag
_atom_site_refinement_flags
Cl1 Cl 0.08514(13) 0.17595(3) 0.50045(7) 0.0285(3) Uani 1.0 2 d .
Cl2 Cl 0.25513(13) 0.11498(3) 0.70315(8) 0.0297(3) Uani 1.0 2 d .
Cl3 Cl 0.35657(13) 0.68236(3) 0.34907(7) 0.0267(3) Uani 1.0 2 d .
Cl4 Cl 0.55174(14) 0.73136(3) 0.57353(7) 0.0277(3) Uani 1.0 2 d .
S1 S 0.68326(11) 0.24175(3) 0.94673(7) 0.0174(3) Uani 1.0 2 d .
S2 S 0.05897(11) 0.63926(3) 0.79832(7) 0.0164(2) Uani 1.0 2 d .
F1 F -0.6612(3) 0.31085(6) 0.51523(18) 0.0349(7) Uani 1.0 2 d .
F2 F -0.6620(4) 0.36969(7) 0.36531(19) 0.0436(7) Uani 1.0 2 d .
F3 F -0.3565(4) 0.41498(7) 0.39478(19) 0.0444(8) Uani 1.0 2 d .
F4 F 0.3577(4) 0.45701(7) 0.22805(19) 0.0474(8) Uani 1.0 2 d .
F5 F 0.0175(4) 0.44628(6) 0.08018(17) 0.0451(8) Uani 1.0 2 d .
F6 F -0.2824(4) 0.46499(8) 0.14675(19) 0.0547(9) Uani 1.0 2 d .
O1 O 0.0425(4) 0.30423(7) 0.72161(17) 0.0187(6) Uani 1.0 2 d .
O2 O 0.1722(3) 0.29559(7) 0.91355(18) 0.0201(7) Uani 1.0 2 d .
O3 O 0.2882(3) 0.22282(7) 1.07228(17) 0.0197(7) Uani 1.0 2 d .
O4 O 0.7038(4) 0.20021(7) 0.9294(2) 0.0233(7) Uani 1.0 2 d .
O5 O 0.6342(4) 0.26609(7) 0.84530(19) 0.0268(8) Uani 1.0 2 d .
O6 O 0.1630(4) 0.55293(6) 0.51645(18) 0.0198(7) Uani 1.0 2 d .
O7 O 0.3080(4) 0.55135(7) 0.70988(19) 0.0205(7) Uani 1.0 2 d .
O8 O 0.5685(4) 0.61687(8) 0.8973(2) 0.0277(7) Uani 1.0 2 d .
O9 O 0.0929(3) 0.67991(7) 0.77938(19) 0.0214(7) Uani 1.0 2 d .
O10 O -0.0405(3) 0.61682(7) 0.69916(19) 0.0238(7) Uani 1.0 2 d .
N1 N 0.5297(4) 0.24878(8) 1.0228(2) 0.0135(7) Uani 1.0 2 d .
N2 N 0.2616(4) 0.61656(8) 0.8632(2) 0.0140(7) Uani 1.0 2 d .
C1 C -0.0321(5) 0.34195(10) 0.7465(3) 0.0196(9) Uani 1.0 2 d .
C2 C -0.1978(5) 0.34953(10) 0.6421(3) 0.0172(9) Uani 1.0 2 d .
C3 C -0.3541(5) 0.32606(10) 0.6264(3) 0.0206(10) Uani 1.0 2 d .
C4 C -0.5072(5) 0.33249(10) 0.5322(3) 0.0234(10) Uani 1.0 2 d .
C5 C -0.5097(5) 0.36294(11) 0.4549(3) 0.0262(10) Uani 1.0 2 d .
C6 C -0.3554(6) 0.38595(10) 0.4705(3) 0.0269(10) Uani 1.0 2 d .
C7 C -0.1995(5) 0.37946(10) 0.5627(3) 0.0230(10) Uani 1.0 2 d .
C8 C 0.1165(5) 0.37346(10) 0.7746(3) 0.0199(9) Uani 1.0 2 d .
C9 C 0.1287(5) 0.39975(10) 0.8656(3) 0.0233(10) Uani 1.0 2 d .
C10 C 0.2645(6) 0.42865(10) 0.8914(3) 0.0289(11) Uani 1.0 2 d .
C11 C 0.3880(6) 0.43176(11) 0.8283(3) 0.0310(11) Uani 1.0 2 d .
C12 C 0.3764(6) 0.40578(11) 0.7374(4) 0.0324(12) Uani 1.0 2 d .
C13 C 0.2413(6) 0.37647(11) 0.7118(3) 0.0261(11) Uani 1.0 2 d .
C14 C 0.1379(5) 0.28336(9) 0.8159(3) 0.0171(9) Uani 1.0 2 d .
C15 C 0.1850(5) 0.24298(10) 0.7848(3) 0.0159(9) Uani 1.0 2 d .
C16 C 0.1250(5) 0.22965(10) 0.6697(3) 0.0187(9) Uani 1.0 2 d .
C17 C 0.1528(5) 0.19096(10) 0.6437(3) 0.0188(9) Uani 1.0 2 d .
C18 C 0.2304(5) 0.16438(10) 0.7321(3) 0.0193(9) Uani 1.0 2 d .
C19 C 0.2950(5) 0.17744(10) 0.8466(3) 0.0182(9) Uani 1.0 2 d .
C20 C 0.2769(5) 0.21677(10) 0.8728(3) 0.0161(9) Uani 1.0 2 d .
C21 C 0.3611(5) 0.22975(9) 0.9978(3) 0.0133(8) Uani 1.0 2 d .
C22 C 0.6188(5) 0.26333(10) 1.1428(3) 0.0150(9) Uani 1.0 2 d .
C23 C 0.5183(5) 0.29658(10) 1.1867(3) 0.0212(9) Uani 1.0 2 d .
C24 C 0.6702(5) 0.32805(10) 1.2248(3) 0.0220(10) Uani 1.0 2 d .
C25 C 0.8242(6) 0.31128(11) 1.3293(3) 0.0291(11) Uani 1.0 2 d .
C26 C 0.9240(5) 0.28073(11) 1.2720(3) 0.0250(10) Uani 1.0 2 d .
C27 C 0.8031(5) 0.28222(10) 1.1434(3) 0.0183(9) Uani 1.0 2 d .
C28 C 0.8786(5) 0.26011(10) 1.0568(3) 0.0219(10) Uani 1.0 2 d .
C29 C 0.7599(5) 0.32728(10) 1.1258(3) 0.0232(10) Uani 1.0 2 d .
C30 C 0.6285(5) 0.33974(10) 1.0083(3) 0.0241(10) Uani 1.0 2 d .
C31 C 0.9346(6) 0.35295(11) 1.1464(4) 0.0362(12) Uani 1.0 2 d .
C32 C 0.1101(5) 0.51142(9) 0.5251(3) 0.0170(9) Uani 1.0 2 d .
C33 C 0.0811(6) 0.49324(10) 0.4056(3) 0.0210(10) Uani 1.0 2 d .
C34 C 0.2344(6) 0.48267(10) 0.3713(3) 0.0246(10) Uani 1.0 2 d .
C35 C 0.2114(6) 0.46665(10) 0.2640(4) 0.0294(11) Uani 1.0 2 d .
C36 C 0.0394(7) 0.46108(10) 0.1886(3) 0.0293(12) Uani 1.0 2 d .
C37 C -0.1139(6) 0.47080(12) 0.2216(4) 0.0346(12) Uani 1.0 2 d .
C38 C -0.0932(6) 0.48705(11) 0.3297(3) 0.0271(11) Uani 1.0 2 d .
C39 C -0.0534(5) 0.50871(9) 0.5696(3) 0.0167(9) Uani 1.0 2 d .
C40 C -0.1905(5) 0.53778(10) 0.5457(3) 0.0218(9) Uani 1.0 2 d .
C41 C -0.3417(5) 0.53338(11) 0.5857(3) 0.0264(10) Uani 1.0 2 d .
C42 C -0.3600(5) 0.50065(11) 0.6506(3) 0.0236(10) Uani 1.0 2 d .
C43 C -0.2230(5) 0.47222(10) 0.6760(3) 0.0211(10) Uani 1.0 2 d .
C44 C -0.0717(5) 0.47615(9) 0.6360(3) 0.0182(9) Uani 1.0 2 d .
C45 C 0.2608(5) 0.56929(9) 0.6183(3) 0.0160(9) Uani 1.0 2 d .
C46 C 0.3151(5) 0.61081(9) 0.6049(3) 0.0152(9) Uani 1.0 2 d .
C47 C 0.3064(5) 0.62621(10) 0.4960(3) 0.0196(9) Uani 1.0 2 d .
C48 C 0.3762(5) 0.66346(10) 0.4852(3) 0.0183(9) Uani 1.0 2 d .
C49 C 0.4611(5) 0.68535(10) 0.5848(3) 0.0198(9) Uani 1.0 2 d .
C50 C 0.4711(5) 0.67051(10) 0.6928(3) 0.0182(9) Uani 1.0 2 d .
C51 C 0.3964(5) 0.63384(10) 0.7052(3) 0.0162(9) Uani 1.0 2 d .
C52 C 0.4164(5) 0.62091(9) 0.8278(3) 0.0159(9) Uani 1.0 2 d .
C53 C 0.2856(5) 0.60665(10) 0.9873(3) 0.0172(9) Uani 1.0 2 d .
C54 C 0.3731(5) 0.56610(10) 1.0292(3) 0.0197(9) Uani 1.0 2 d .
C55 C 0.2288(5) 0.54842(10) 1.0823(3) 0.0201(9) Uani 1.0 2 d .
C56 C 0.2254(6) 0.57346(11) 1.1877(3) 0.0297(11) Uani 1.0 2 d .
C57 C 0.1205(6) 0.61121(11) 1.1324(3) 0.0268(11) Uani 1.0 2 d .
C58 C 0.0912(5) 0.60435(10) 1.0014(3) 0.0165(9) Uani 1.0 2 d .
C59 C -0.0310(5) 0.63348(10) 0.9176(3) 0.0214(10) Uani 1.0 2 d .
C60 C 0.0453(5) 0.55914(9) 0.9904(3) 0.0161(9) Uani 1.0 2 d .
C61 C 0.0218(5) 0.54065(10) 0.8717(3) 0.0228(10) Uani 1.0 2 d .
C62 C -0.1271(5) 0.54795(11) 1.0251(3) 0.0250(10) Uani 1.0 2 d .
H1 H -0.0763 0.3383 0.8143 0.0234 Uiso 1.0 2 calc R
H2 H -0.3550 0.3063 0.6799 0.0259 Uiso 1.0 2 calc R
H3 H -0.0964 0.3955 0.5722 0.0262 Uiso 1.0 2 calc R
H4 H 0.0455 0.3980 0.9086 0.0284 Uiso 1.0 2 calc R
H5 H 0.2720 0.4464 0.9517 0.0339 Uiso 1.0 2 calc R
H6 H 0.4803 0.4509 0.8472 0.0356 Uiso 1.0 2 calc R
H7 H 0.4581 0.4084 0.6937 0.0401 Uiso 1.0 2 calc R
H8 H 0.2353 0.3589 0.6515 0.0325 Uiso 1.0 2 calc R
H9 H 0.0651 0.2469 0.6105 0.0217 Uiso 1.0 2 calc R
H10 H 0.3509 0.1596 0.9053 0.0208 Uiso 1.0 2 calc R
H11 H 0.6408 0.2411 1.1974 0.0181 Uiso 1.0 2 calc R
H12 H 0.4747 0.2881 1.2508 0.0252 Uiso 1.0 2 calc R
H13 H 0.4153 0.3065 1.1242 0.0250 Uiso 1.0 2 calc R
H14 H 0.6260 0.3543 1.2386 0.0252 Uiso 1.0 2 calc R
H15 H 0.7702 0.2987 1.3838 0.0330 Uiso 1.0 2 calc R
H16 H 0.9072 0.3322 1.3685 0.0329 Uiso 1.0 2 calc R
H17 H 0.9245 0.2545 1.3047 0.0276 Uiso 1.0 2 calc R
H18 H 1.0496 0.2887 1.2791 0.0275 Uiso 1.0 2 calc R
H19 H 0.9540 0.2796 1.0329 0.0267 Uiso 1.0 2 calc R
H20 H 0.9609 0.2404 1.1032 0.0266 Uiso 1.0 2 calc R
H21 H 0.5239 0.3223 0.9885 0.0293 Uiso 1.0 2 calc R
H22 H 0.6901 0.3382 0.9494 0.0292 Uiso 1.0 2 calc R
H23 H 0.5878 0.3664 1.0133 0.0292 Uiso 1.0 2 calc R
H24 H 0.9893 0.3487 1.0851 0.0423 Uiso 1.0 2 calc R
H25 H 1.0215 0.3460 1.2195 0.0422 Uiso 1.0 2 calc R
H26 H 0.9018 0.3803 1.1477 0.0421 Uiso 1.0 2 calc R
H27 H 0.2136 0.4978 0.5802 0.0205 Uiso 1.0 2 calc R
H28 H 0.3526 0.4869 0.4210 0.0311 Uiso 1.0 2 calc R
H29 H -0.1962 0.4938 0.3524 0.0344 Uiso 1.0 2 calc R
H30 H -0.1788 0.5600 0.5029 0.0255 Uiso 1.0 2 calc R
H31 H -0.4330 0.5527 0.5690 0.0310 Uiso 1.0 2 calc R
H32 H -0.4637 0.4978 0.6760 0.0283 Uiso 1.0 2 calc R
H33 H -0.2336 0.4503 0.7204 0.0261 Uiso 1.0 2 calc R
H34 H 0.0207 0.4571 0.6544 0.0222 Uiso 1.0 2 calc R
H35 H 0.2551 0.6111 0.4298 0.0248 Uiso 1.0 2 calc R
H36 H 0.5278 0.6853 0.7588 0.0230 Uiso 1.0 2 calc R
H37 H 0.3561 0.6276 1.0375 0.0211 Uiso 1.0 2 calc R
H38 H 0.4928 0.5680 1.0872 0.0228 Uiso 1.0 2 calc R
H39 H 0.3833 0.5498 0.9650 0.0232 Uiso 1.0 2 calc R
H40 H 0.2430 0.5200 1.0988 0.0249 Uiso 1.0 2 calc R
H41 H 0.3496 0.5796 1.2354 0.0365 Uiso 1.0 2 calc R
H42 H 0.1601 0.5597 1.2342 0.0364 Uiso 1.0 2 calc R
H43 H 0.1945 0.6346 1.1595 0.0347 Uiso 1.0 2 calc R
H44 H 0.0040 0.6136 1.1497 0.0346 Uiso 1.0 2 calc R
H45 H -0.1530 0.6220 0.9018 0.0283 Uiso 1.0 2 calc R
H46 H -0.0279 0.6565 0.9661 0.0282 Uiso 1.0 2 calc R
H47 H -0.0968 0.5478 0.8203 0.0267 Uiso 1.0 2 calc R
H48 H 0.0300 0.5124 0.8789 0.0268 Uiso 1.0 2 calc R
H49 H 0.1167 0.5502 0.8407 0.0268 Uiso 1.0 2 calc R
H50 H -0.2346 0.5583 0.9687 0.0315 Uiso 1.0 2 calc R
H51 H -0.1182 0.5589 1.1000 0.0313 Uiso 1.0 2 calc R
H52 H -0.1368 0.5197 1.0281 0.0314 Uiso 1.0 2 calc R

loop_
_atom_site_aniso_label
_atom_site_aniso_U_11
_atom_site_aniso_U_22
_atom_site_aniso_U_33
_atom_site_aniso_U_12
_atom_site_aniso_U_13
_atom_site_aniso_U_23
Cl1 0.0322(5) 0.0344(6) 0.0184(4) -0.0086(5) 0.0066(4) -0.0098(4)
Cl2 0.0380(6) 0.0185(5) 0.0317(5) 0.0001(4) 0.0089(4) -0.0085(4)
Cl3 0.0408(6) 0.0242(5) 0.0182(4) -0.0077(4) 0.0137(4) 0.0007(4)
Cl4 0.0455(6) 0.0163(5) 0.0263(5) -0.0100(4) 0.0182(4) -0.0020(4)
S1 0.0194(5) 0.0182(5) 0.0162(4) -0.0007(4) 0.0079(4) -0.0013(4)
S2 0.0139(4) 0.0171(5) 0.0183(5) 0.0020(4) 0.0050(3) 0.0047(4)
F1 0.0233(12) 0.0365(14) 0.0438(14) -0.0044(10) 0.0080(10) -0.0088(11)
F2 0.0348(14) 0.0426(15) 0.0377(14) 0.0084(12) -0.0132(11) -0.0021(11)
F3 0.0575(17) 0.0301(14) 0.0331(13) -0.0022(12) -0.0057(12) 0.0181(11)
F4 0.0671(19) 0.0505(16) 0.0354(13) 0.0351(14) 0.0319(13) 0.0117(11)
F5 0.091(2) 0.0270(13) 0.0255(12) -0.0082(13) 0.0296(13) -0.0067(10)
F6 0.0569(18) 0.081(2) 0.0258(12) -0.0417(15) 0.0118(12) -0.0164(13)
O1 0.0274(14) 0.0143(12) 0.0123(11) 0.0078(10) 0.0026(10) 0.0015(10)
O2 0.0240(14) 0.0197(13) 0.0143(12) 0.0026(11) 0.0021(10) -0.0027(10)
O3 0.0181(12) 0.0248(14) 0.0166(12) -0.0032(11) 0.0058(10) 0.0020(10)
O4 0.0240(14) 0.0208(14) 0.0249(13) 0.0005(11) 0.0069(11) -0.0068(11)
O5 0.0335(15) 0.0336(16) 0.0152(13) -0.0001(12) 0.0101(11) 0.0061(11)
O6 0.0266(14) 0.0138(12) 0.0213(12) -0.0076(10) 0.0105(10) -0.0016(10)
O7 0.0256(14) 0.0187(13) 0.0214(13) 0.0008(10) 0.0133(10) -0.0003(10)
O8 0.0128(13) 0.0396(16) 0.0301(14) 0.0026(12) 0.0053(11) 0.0139(12)
O9 0.0265(13) 0.0133(12) 0.0275(13) 0.0018(11) 0.0131(10) 0.0065(11)
O10 0.0189(13) 0.0266(14) 0.0187(12) -0.0051(11) -0.0053(10) 0.0038(11)
N1 0.0174(14) 0.0141(14) 0.0092(13) -0.0023(11) 0.0040(11) -0.0008(11)
N2 0.0137(14) 0.0132(14) 0.0159(13) -0.0013(11) 0.0056(11) -0.0003(11)
C1 0.0256(19) 0.0164(18) 0.0165(17) 0.0090(15) 0.0058(14) -0.0005(14)
C2 0.0198(18) 0.0182(19) 0.0148(17) 0.0043(14) 0.0069(13) -0.0009(14)
C3 0.0249(19) 0.0182(19) 0.0210(18) 0.0062(15) 0.0106(15) 0.0020(14)
C4 0.0228(19) 0.022(2) 0.0272(19) 0.0012(15) 0.0111(15) -0.0076(16)
C5 0.025(2) 0.027(2) 0.0195(18) 0.0086(16) -0.0042(16) -0.0051(16)
C6 0.041(3) 0.0147(19) 0.0197(18) 0.0040(17) 0.0006(16) 0.0040(15)
C7 0.028(2) 0.0185(19) 0.0195(18) -0.0007(16) 0.0022(15) -0.0026(15)
C8 0.0226(19) 0.0176(18) 0.0178(18) 0.0040(15) 0.0032(14) 0.0030(14)
C9 0.028(2) 0.0197(19) 0.0237(19) 0.0046(16) 0.0096(15) 0.0012(15)
C10 0.044(3) 0.019(2) 0.0220(19) -0.0011(17) 0.0064(17) -0.0054(15)
C11 0.030(3) 0.026(3) 0.033(3) -0.0038(17) 0.0035(18) -0.0004(17)
C12 0.027(3) 0.033(3) 0.040(3) 0.0006(18) 0.0149(18) 0.0008(19)
C13 0.031(3) 0.024(2) 0.026(2) 0.0020(17) 0.0131(17) -0.0052(16)
C14 0.0165(17) 0.0168(18) 0.0167(17) 0.0021(14) 0.0029(13) 0.0040(14)
C15 0.0171(16) 0.0156(17) 0.0146(16) 0.0024(14) 0.0039(13) 0.0026(14)
C16 0.0187(17) 0.0223(19) 0.0140(16) -0.0016(15) 0.0033(13) 0.0016(14)
C17 0.0199(18) 0.023(2) 0.0130(16) -0.0038(15) 0.0036(13) -0.0047(14)
C18 0.0194(18) 0.0156(18) 0.0238(18) -0.0004(14) 0.0076(14) -0.0050(14)
C19 0.0154(16) 0.0165(18) 0.0199(16) 0.0010(15) 0.0011(13) 0.0006(15)
C20 0.0138(16) 0.0161(17) 0.0192(17) -0.0022(14) 0.0065(13) -0.0020(14)
C21 0.0139(16) 0.0074(16) 0.0164(16) 0.0008(13) 0.0009(13) 0.0016(13)
C22 0.0177(17) 0.0157(18) 0.0115(16) -0.0032(14) 0.0040(13) -0.0012(13)
C23 0.0225(19) 0.023(2) 0.0176(17) 0.0043(15) 0.0050(14) -0.0003(15)
C24 0.029(2) 0.0101(18) 0.0243(19) 0.0010(15) 0.0029(15) -0.0057(14)
C25 0.034(3) 0.025(3) 0.024(2) -0.0032(17) 0.0012(17) -0.0092(16)
C26 0.0202(19) 0.028(3) 0.0211(18) -0.0004(16) -0.0029(14) -0.0037(16)
C27 0.0173(17) 0.0198(19) 0.0176(16) -0.0015(14) 0.0045(13) -0.0016(14)
C28 0.0161(18) 0.021(2) 0.0295(19) -0.0028(15) 0.0077(15) -0.0013(16)
C29 0.030(2) 0.0112(18) 0.0262(19) -0.0062(15) 0.0052(16) -0.0052(15)
C30 0.033(3) 0.0161(19) 0.0242(19) -0.0008(16) 0.0100(16) 0.0004(15)
C31 0.042(3) 0.017(3) 0.047(3) -0.0120(18) 0.008(2) 0.0011(18)
C32 0.0183(18) 0.0106(16) 0.0220(18) -0.0020(14) 0.0058(14) 0.0002(14)
C33 0.031(2) 0.0126(18) 0.0240(19) -0.0039(15) 0.0153(16) 0.0002(14)
C34 0.034(3) 0.021(2) 0.0232(19) 0.0061(16) 0.0140(16) 0.0078(15)
C35 0.048(3) 0.020(2) 0.031(2) 0.0132(18) 0.029(2) 0.0091(17)
C36 0.058(3) 0.0131(19) 0.0233(19) -0.0072(18) 0.022(2) -0.0033(15)
C37 0.046(3) 0.034(3) 0.024(2) -0.022(2) 0.0108(19) -0.0042(17)
C38 0.033(3) 0.030(3) 0.024(2) -0.0097(17) 0.0157(16) -0.0031(16)
C39 0.0199(18) 0.0130(17) 0.0182(17) -0.0018(14) 0.0072(14) -0.0031(13)
C40 0.0219(19) 0.0175(18) 0.0249(18) 0.0020(15) 0.0055(15) 0.0035(15)
C41 0.0195(19) 0.029(3) 0.029(2) 0.0060(16) 0.0053(16) 0.0022(16)
C42 0.0168(18) 0.029(2) 0.0255(19) -0.0022(16) 0.0075(15) 0.0007(16)
C43 0.027(2) 0.0177(19) 0.0204(18) -0.0049(15) 0.0102(15) 0.0006(14)
C44 0.0217(18) 0.0142(18) 0.0195(18) 0.0005(15) 0.0072(14) -0.0007(14)
C45 0.0196(17) 0.0140(18) 0.0182(18) 0.0013(14) 0.0117(14) 0.0007(14)
C46 0.0149(16) 0.0136(17) 0.0202(17) -0.0001(13) 0.0098(13) -0.0023(14)
C47 0.0249(19) 0.0187(19) 0.0188(18) -0.0032(15) 0.0119(15) -0.0032(14)
C48 0.0229(19) 0.0164(18) 0.0189(17) 0.0017(14) 0.0115(15) 0.0006(14)
C49 0.0216(18) 0.0147(18) 0.0270(19) -0.0029(14) 0.0134(15) -0.0007(15)
C50 0.0233(18) 0.0173(18) 0.0165(17) -0.0044(14) 0.0098(14) -0.0059(14)
C51 0.0159(17) 0.0148(18) 0.0204(17) -0.0015(14) 0.0094(14) -0.0001(14)
C52 0.0172(17) 0.0129(18) 0.0202(17) 0.0002(14) 0.0099(14) 0.0001(13)
C53 0.0246(18) 0.0189(19) 0.0100(15) -0.0034(15) 0.0080(13) 0.0019(14)
C54 0.0168(17) 0.0225(19) 0.0182(17) 0.0029(15) 0.0028(14) 0.0043(14)
C55 0.0246(19) 0.0153(19) 0.0220(18) 0.0032(15) 0.0094(15) 0.0062(14)
C56 0.037(3) 0.037(3) 0.0171(18) -0.0055(19) 0.0108(16) 0.0043(16)
C57 0.047(3) 0.022(2) 0.0173(18) -0.0060(18) 0.0189(17) -0.0048(15)
C58 0.0192(17) 0.0158(18) 0.0175(17) 0.0015(14) 0.0100(14) 0.0017(14)
C59 0.0243(19) 0.0199(19) 0.0262(19) 0.0040(15) 0.0169(15) 0.0051(15)
C60 0.0182(18) 0.0155(18) 0.0153(16) -0.0006(14) 0.0059(13) 0.0053(13)
C61 0.032(2) 0.0119(19) 0.0231(19) -0.0050(15) 0.0059(16) -0.0005(14)
C62 0.0247(19) 0.021(2) 0.032(2) 0.0029(16) 0.0136(16) 0.0087(16)

loop_
_atom_type_symbol
_atom_type_description
_atom_type_scat_dispersion_real
_atom_type_scat_dispersion_imag
_atom_type_scat_source
C C 0.0033 0.0016
;
International Tables for Crystallography
(1992, Vol. C, Tables 4.2.6.8 and 6.1.1.4)
;
H H 0.0000 0.0000
;
International Tables for Crystallography
(1992, Vol. C, Table 6.1.1.4)
;
Cl Cl 0.1484 0.1585
;
International Tables for Crystallography
(1992, Vol. C, Tables 4.2.6.8 and 6.1.1.4)
;
N N 0.0061 0.0033
;
International Tables for Crystallography
(1992, Vol. C, Tables 4.2.6.8 and 6.1.1.4)
;
O O 0.0106 0.0060
;
International Tables for Crystallography
(1992, Vol. C, Tables 4.2.6.8 and 6.1.1.4)
;
S S 0.1246 0.1234
;
International Tables for Crystallography
(1992, Vol. C, Tables 4.2.6.8 and 6.1.1.4)
;
F F 0.0171 0.0103
;
International Tables for Crystallography
(1992, Vol. C, Tables 4.2.6.8 and 6.1.1.4)
;

loop_
_geom_angle_atom_site_label_1
_geom_angle_atom_site_label_2
_geom_angle_atom_site_label_3
_geom_angle
_geom_angle_publ_flag
O4 S1 O5 116.79(15) yes
O4 S1 N1 109.70(16) yes
O4 S1 C28 110.30(15) yes
O5 S1 N1 109.57(15) yes
O5 S1 C28 112.62(16) yes
N1 S1 C28 95.85(16) yes
O9 S2 O10 116.92(14) yes
O9 S2 N2 109.17(14) yes
O9 S2 C59 111.47(16) yes
O10 S2 N2 109.19(14) yes
O10 S2 C59 112.63(16) yes
N2 S2 C59 95.22(15) yes
C1 O1 C14 115.3(3) yes
C32 O6 C45 114.5(3) yes
S1 N1 C21 123.7(3) yes
S1 N1 C22 112.6(2) yes
C21 N1 C22 119.4(3) yes
S2 N2 C52 123.6(3) yes
S2 N2 C53 113.0(3) yes
C52 N2 C53 118.4(3) yes
O1 C1 C2 104.7(3) yes
O1 C1 C8 110.5(3) yes
C2 C1 C8 116.6(3) yes
C1 C2 C3 118.7(3) yes
C1 C2 C7 122.1(3) yes
C3 C2 C7 119.2(3) yes
C2 C3 C4 119.8(4) yes
F1 C4 C3 121.5(4) yes
F1 C4 C5 117.7(3) yes
C3 C4 C5 120.7(4) yes
F2 C5 C4 120.2(4) yes
F2 C5 C6 120.6(4) yes
C4 C5 C6 119.2(3) yes
F3 C6 C5 119.3(3) yes
F3 C6 C7 119.7(4) yes
C5 C6 C7 120.9(4) yes
C2 C7 C6 120.1(4) yes
C1 C8 C9 119.7(4) yes
C1 C8 C13 121.0(3) yes
C9 C8 C13 119.3(4) yes
C8 C9 C10 119.8(4) yes
C9 C10 C11 120.9(4) yes
C10 C11 C12 119.6(4) yes
C11 C12 C13 119.7(5) yes
C8 C13 C12 120.7(4) yes
O1 C14 O2 123.4(3) yes
O1 C14 C15 112.1(3) yes
O2 C14 C15 124.4(3) yes
C14 C15 C16 120.9(3) yes
C14 C15 C20 119.6(3) yes
C16 C15 C20 119.3(3) yes
C15 C16 C17 120.3(3) yes
Cl1 C17 C16 119.2(3) yes
Cl1 C17 C18 120.8(3) yes
C16 C17 C18 120.1(3) yes
Cl2 C18 C17 121.2(3) yes
Cl2 C18 C19 118.7(3) yes
C17 C18 C19 120.1(3) yes
C18 C19 C20 120.1(3) yes
C15 C20 C19 119.8(3) yes
C15 C20 C21 122.6(3) yes
C19 C20 C21 117.6(3) yes
O3 C21 N1 121.7(3) yes
O3 C21 C20 122.1(3) yes
N1 C21 C20 116.1(3) yes
N1 C22 C23 116.6(3) yes
N1 C22 C27 107.0(3) yes
C23 C22 C27 103.8(3) yes
C22 C23 C24 101.8(3) yes
C23 C24 C25 108.0(3) yes
C23 C24 C29 102.8(3) yes
C25 C24 C29 102.9(3) yes
C24 C25 C26 103.3(3) yes
C25 C26 C27 101.6(3) yes
C22 C27 C26 105.0(3) yes
C22 C27 C28 108.6(3) yes
C22 C27 C29 104.5(3) yes
C26 C27 C28 115.9(3) yes
C26 C27 C29 101.9(3) yes
C28 C27 C29 119.4(3) yes
S1 C28 C27 106.3(3) yes
C24 C29 C27 92.0(3) yes
C24 C29 C30 113.3(3) yes
C24 C29 C31 115.0(3) yes
C27 C29 C30 116.6(3) yes
C27 C29 C31 113.1(3) yes
C30 C29 C31 106.7(3) yes
O6 C32 C33 106.5(3) yes
O6 C32 C39 110.9(3) yes
C33 C32 C39 114.4(3) yes
C32 C33 C34 119.1(3) yes
C32 C33 C38 121.9(4) yes
C34 C33 C38 119.0(4) yes
C33 C34 C35 120.0(4) yes
F4 C35 C34 121.0(4) yes
F4 C35 C36 118.1(4) yes
C34 C35 C36 120.9(5) yes
F5 C36 C35 120.6(5) yes
F5 C36 C37 119.5(4) yes
C35 C36 C37 119.9(4) yes
F6 C37 C36 119.3(4) yes
F6 C37 C38 120.8(4) yes
C36 C37 C38 119.9(4) yes
C33 C38 C37 120.2(4) yes
C32 C39 C40 122.0(3) yes
C32 C39 C44 119.4(3) yes
C40 C39 C44 118.6(4) yes
C39 C40 C41 119.9(4) yes
C40 C41 C42 121.1(4) yes
C41 C42 C43 119.0(4) yes
C42 C43 C44 120.4(4) yes
C39 C44 C43 120.9(3) yes
O6 C45 O7 123.7(3) yes
O6 C45 C46 112.5(3) yes
O7 C45 C46 123.6(3) yes
C45 C46 C47 121.2(3) yes
C45 C46 C51 119.4(3) yes
C47 C46 C51 119.0(3) yes
C46 C47 C48 120.9(3) yes
Cl3 C48 C47 119.9(3) yes
Cl3 C48 C49 120.6(3) yes
C47 C48 C49 119.5(3) yes
Cl4 C49 C48 120.3(3) yes
Cl4 C49 C50 119.5(3) yes
C48 C49 C50 120.2(4) yes
C49 C50 C51 121.1(3) yes
C46 C51 C50 119.2(3) yes
C46 C51 C52 124.8(3) yes
C50 C51 C52 116.0(3) yes
O8 C52 N2 119.9(3) yes
O8 C52 C51 120.5(4) yes
N2 C52 C51 119.4(3) yes
N2 C53 C54 116.2(3) yes
N2 C53 C58 106.7(3) yes
C54 C53 C58 104.7(3) yes
C53 C54 C55 101.0(3) yes
C54 C55 C56 108.6(3) yes
C54 C55 C60 102.2(3) yes
C56 C55 C60 103.4(3) yes
C55 C56 C57 103.4(3) yes
C56 C57 C58 102.5(3) yes
C53 C58 C57 104.7(3) yes
C53 C58 C59 108.1(3) yes
C53 C58 C60 103.7(3) yes
C57 C58 C59 117.3(3) yes
C57 C58 C60 101.2(3) yes
C59 C58 C60 120.1(3) yes
S2 C59 C58 107.8(3) yes
C55 C60 C58 92.1(3) yes
C55 C60 C61 114.0(3) yes
C55 C60 C62 114.0(3) yes
C58 C60 C61 116.2(3) yes
C58 C60 C62 113.8(3) yes
C61 C60 C62 106.5(3) yes
O1 C1 H1 108.112 no
C2 C1 H1 108.009 no
C8 C1 H1 108.561 no
C2 C3 H2 119.805 no
C4 C3 H2 120.388 no
C2 C7 H3 120.180 no
C6 C7 H3 119.754 no
C8 C9 H4 120.106 no
C10 C9 H4 120.090 no
C9 C10 H5 119.816 no
C11 C10 H5 119.311 no
C10 C11 H6 120.330 no
C12 C11 H6 120.018 no
C11 C12 H7 119.381 no
C13 C12 H7 120.868 no
C8 C13 H8 119.891 no
C12 C13 H8 119.440 no
C15 C16 H9 119.963 no
C17 C16 H9 119.705 no
C18 C19 H10 119.688 no
C20 C19 H10 120.212 no
N1 C22 H11 109.735 no
C23 C22 H11 109.398 no
C27 C22 H11 109.996 no
C22 C23 H12 112.283 no
C22 C23 H13 110.755 no
C24 C23 H12 111.718 no
C24 C23 H13 110.638 no
H12 C23 H13 109.493 no
C23 C24 H14 114.399 no
C25 C24 H14 113.997 no
C29 C24 H14 113.577 no
C24 C25 H15 110.026 no
C24 C25 H16 110.707 no
C26 C25 H15 111.605 no
C26 C25 H16 111.550 no
H15 C25 H16 109.487 no
C25 C26 H17 111.655 no
C25 C26 H18 111.737 no
C27 C26 H17 111.470 no
C27 C26 H18 110.756 no
H17 C26 H18 109.496 no
S1 C28 H19 116.673 no
S1 C28 H20 116.134 no
C27 C28 H19 104.210 no
C27 C28 H20 104.533 no
H19 C28 H20 107.584 no
C29 C30 H21 108.921 no
C29 C30 H22 110.097 no
C29 C30 H23 109.482 no
H21 C30 H22 109.448 no
H21 C30 H23 109.442 no
H22 C30 H23 109.435 no
C29 C31 H24 109.795 no
C29 C31 H25 109.437 no
C29 C31 H26 109.270 no
H24 C31 H25 109.441 no
H24 C31 H26 109.437 no
H25 C31 H26 109.448 no
O6 C32 H27 108.364 no
C33 C32 H27 108.308 no
C39 C32 H27 108.172 no
C33 C34 H28 120.026 no
C35 C34 H28 119.969 no
C33 C38 H29 119.377 no
C37 C38 H29 120.386 no
C39 C40 H30 119.533 no
C41 C40 H30 120.531 no
C40 C41 H31 119.600 no
C42 C41 H31 119.267 no
C41 C42 H32 120.312 no
C43 C42 H32 120.650 no
C42 C43 H33 119.542 no
C44 C43 H33 120.075 no
C39 C44 H34 119.283 no
C43 C44 H34 119.798 no
C46 C47 H35 119.538 no
C48 C47 H35 119.504 no
C49 C50 H36 119.577 no
C51 C50 H36 119.286 no
N2 C53 H37 109.857 no
C54 C53 H37 109.651 no
C58 C53 H37 109.492 no
C53 C54 H38 113.419 no
C53 C54 H39 111.783 no
C55 C54 H38 110.740 no
C55 C54 H39 110.237 no
H38 C54 H39 109.445 no
C54 C55 H40 114.502 no
C56 C55 H40 113.632 no
C60 C55 H40 113.372 no
C55 C56 H41 110.855 no
C55 C56 H42 110.549 no
C57 C56 H41 111.387 no
C57 C56 H42 111.022 no
H41 C56 H42 109.499 no
C56 C57 H43 110.863 no
C56 C57 H44 111.260 no
C58 C57 H43 111.050 no
C58 C57 H44 111.577 no
H43 C57 H44 109.495 no
S2 C59 H45 117.288 no
S2 C59 H46 116.982 no
C58 C59 H45 103.282 no
C58 C59 H46 102.694 no
H45 C59 H46 106.963 no
C60 C61 H47 109.162 no
C60 C61 H48 109.718 no
C60 C61 H49 109.632 no
H47 C61 H48 109.442 no
H47 C61 H49 109.452 no
H48 C61 H49 109.420 no
C60 C62 H50 109.340 no
C60 C62 H51 109.465 no
C60 C62 H52 109.690 no
H50 C62 H51 109.435 no
H50 C62 H52 109.448 no
H51 C62 H52 109.449 no

loop_
_geom_bond_atom_site_label_1
_geom_bond_atom_site_label_2
_geom_bond_distance
_geom_bond_publ_flag
Cl1 C17 1.725(4) yes
Cl2 C18 1.727(4) yes
Cl3 C48 1.726(4) yes
Cl4 C49 1.722(4) yes
S1 O4 1.435(3) yes
S1 O5 1.428(3) yes
S1 N1 1.701(4) yes
S1 C28 1.782(3) yes
S2 O9 1.429(3) yes
S2 O10 1.427(3) yes
S2 N2 1.688(3) yes
S2 C59 1.776(4) yes
F1 C4 1.342(5) yes
F2 C5 1.346(4) yes
F3 C6 1.339(5) yes
F4 C35 1.347(6) yes
F5 C36 1.363(5) yes
F6 C37 1.342(5) yes
O1 C1 1.462(5) yes
O1 C14 1.351(4) yes
O2 C14 1.201(4) yes
O3 C21 1.209(5) yes
O6 C32 1.471(4) yes
O6 C45 1.350(4) yes
O7 C45 1.216(4) yes
O8 C52 1.217(4) yes
N1 C21 1.383(4) yes
N1 C22 1.486(4) yes
N2 C52 1.372(5) yes
N2 C53 1.490(4) yes
C1 C2 1.513(4) yes
C1 C8 1.515(5) yes
C2 C3 1.392(5) yes
C2 C7 1.390(5) yes
C3 C4 1.380(5) yes
C4 C5 1.385(6) yes
C5 C6 1.371(6) yes
C6 C7 1.379(5) yes
C8 C9 1.393(5) yes
C8 C13 1.381(6) yes
C9 C10 1.387(6) yes
C10 C11 1.375(7) yes
C11 C12 1.386(6) yes
C12 C13 1.393(6) yes
C14 C15 1.487(5) yes
C15 C16 1.400(5) yes
C15 C20 1.399(5) yes
C16 C17 1.375(5) yes
C17 C18 1.384(5) yes
C18 C19 1.392(5) yes
C19 C20 1.382(5) yes
C20 C21 1.517(4) yes
C22 C23 1.538(5) yes
C22 C27 1.536(5) yes
C23 C24 1.535(5) yes
C24 C25 1.549(5) yes
C24 C29 1.540(6) yes
C25 C26 1.558(6) yes
C26 C27 1.550(5) yes
C27 C28 1.527(6) yes
C27 C29 1.559(5) yes
C29 C30 1.530(5) yes
C29 C31 1.542(6) yes
C32 C33 1.520(5) yes
C32 C39 1.494(6) yes
C33 C34 1.393(6) yes
C33 C38 1.383(5) yes
C34 C35 1.365(6) yes
C35 C36 1.364(6) yes
C36 C37 1.376(7) yes
C37 C38 1.379(6) yes
C39 C40 1.398(5) yes
C39 C44 1.392(5) yes
C40 C41 1.378(6) yes
C41 C42 1.386(6) yes
C42 C43 1.382(5) yes
C43 C44 1.378(6) yes
C45 C46 1.485(5) yes
C46 C47 1.395(5) yes
C46 C51 1.416(5) yes
C47 C48 1.387(5) yes
C48 C49 1.395(5) yes
C49 C50 1.376(5) yes
C50 C51 1.389(5) yes
C51 C52 1.505(5) yes
C53 C54 1.541(5) yes
C53 C58 1.538(6) yes
C54 C55 1.544(6) yes
C55 C56 1.533(6) yes
C55 C60 1.544(5) yes
C56 C57 1.546(6) yes
C57 C58 1.545(5) yes
C58 C59 1.514(5) yes
C58 C60 1.564(5) yes
C60 C61 1.523(5) yes
C60 C62 1.535(6) yes
C1 H1 0.980 no
C3 H2 0.930 no
C7 H3 0.930 no
C9 H4 0.930 no
C10 H5 0.930 no
C11 H6 0.930 no
C12 H7 0.930 no
C13 H8 0.930 no
C16 H9 0.930 no
C19 H10 0.930 no
C22 H11 0.980 no
C23 H12 0.970 no
C23 H13 0.970 no
C24 H14 0.980 no
C25 H15 0.970 no
C25 H16 0.970 no
C26 H17 0.970 no
C26 H18 0.970 no
C28 H19 0.970 no
C28 H20 0.970 no
C30 H21 0.960 no
C30 H22 0.960 no
C30 H23 0.960 no
C31 H24 0.960 no
C31 H25 0.960 no
C31 H26 0.960 no
C32 H27 0.980 no
C34 H28 0.930 no
C38 H29 0.930 no
C40 H30 0.930 no
C41 H31 0.930 no
C42 H32 0.930 no
C43 H33 0.930 no
C44 H34 0.930 no
C47 H35 0.930 no
C50 H36 0.930 no
C53 H37 0.980 no
C54 H38 0.970 no
C54 H39 0.970 no
C55 H40 0.980 no
C56 H41 0.970 no
C56 H42 0.970 no
C57 H43 0.970 no
C57 H44 0.970 no
C59 H45 0.970 no
C59 H46 0.970 no
C61 H47 0.960 no
C61 H48 0.961 no
C61 H49 0.960 no
C62 H50 0.960 no
C62 H51 0.960 no
C62 H52 0.960 no

loop_
_geom_contact_atom_site_label_1
_geom_contact_atom_site_label_2
_geom_contact_distance
_geom_contact_publ_flag
_geom_contact_site_symmetry_2
Cl1 Cl2 3.1637(14) no .
Cl3 Cl4 3.1427(13) no .
S1 C19 3.571(4) no .
S1 C20 3.064(4) no .
S1 C29 3.551(4) no .
S1 C30 3.446(4) no .
S2 C46 3.583(4) no .
S2 C51 3.092(4) no .
S2 C60 3.584(4) no .
S2 C61 3.481(4) no .
F1 F2 2.686(4) no .
F1 C6 3.587(5) no .
F2 F3 2.712(4) no .
F3 C4 3.599(5) no .
F4 F5 2.691(4) no .
F4 C37 3.588(6) no .
F5 F6 2.704(5) no .
F6 C35 3.592(5) no .
O1 C3 2.978(4) no .
O1 C7 3.379(4) no .
O1 C13 2.891(5) no .
O1 C16 2.715(5) no .
O2 O3 3.080(4) no .
O2 N1 3.079(4) no .
O2 C1 2.657(4) no .
O2 C8 3.081(4) no .
O2 C9 3.567(5) no .
O2 C20 2.864(5) no .
O2 C21 2.679(4) no .
O2 C23 3.550(4) no .
O3 C14 3.598(4) no .
O3 C15 3.387(4) no .
O3 C19 3.137(4) no .
O3 C22 2.761(4) no .
O3 C23 3.120(4) no .
O4 C19 3.062(4) no .
O4 C20 3.157(4) no .
O4 C21 3.118(5) no .
O4 C22 3.546(5) no .
O5 C15 3.360(5) no .
O5 C20 3.283(5) no .
O5 C21 3.384(5) no .
O5 C27 3.481(4) no .
O5 C30 3.179(5) no .
O6 C34 3.092(5) no .
O6 C38 3.348(4) no .
O6 C40 2.854(5) no .
O6 C47 2.746(4) no .
O7 O8 3.357(4) no .
O7 O10 3.421(4) no .
O7 N2 2.964(4) no .
O7 C32 2.656(4) no .
O7 C39 3.115(4) no .
O7 C51 2.872(5) no .
O7 C52 2.744(4) no .
O7 C61 3.342(5) no .
O8 C46 3.484(4) no .
O8 C50 2.971(4) no .
O8 C53 2.700(5) no .
O8 C54 3.012(5) no .
O9 C50 3.347(5) no .
O9 C51 3.123(5) no .
O9 C52 3.081(4) no .
O9 C53 3.518(4) no .
O10 C40 3.256(4) no .
O10 C45 3.176(5) no .
O10 C46 3.231(5) no .
O10 C51 3.345(5) no .
O10 C52 3.355(4) no .
O10 C58 3.506(4) no .
O10 C61 3.255(4) no .
N1 C14 3.468(4) no .
N1 C15 3.265(4) no .
N1 C19 3.355(4) no .
N1 C24 3.564(5) no .
N1 C29 3.217(5) no .
N1 C30 3.182(5) no .
N2 C45 3.355(5) no .
N2 C46 3.264(5) no .
N2 C50 3.466(5) no .
N2 C55 3.568(5) no .
N2 C60 3.210(5) no .
N2 C61 3.165(5) no .
C2 C5 2.780(5) no .
C2 C9 3.509(5) no .
C2 C13 3.314(6) no .
C2 C14 3.566(5) no .
C3 C6 2.760(5) no .
C4 C7 2.757(6) no .
C7 C8 2.947(5) no .
C7 C13 3.296(5) no .
C8 C11 2.785(6) no .
C8 C14 3.082(5) no .
C9 C12 2.773(7) no .
C10 C13 2.757(6) no .
C13 C14 3.561(5) no .
C14 C21 2.959(4) no .
C15 C18 2.777(5) no .
C16 C19 2.773(5) no .
C17 C20 2.779(5) no .
C21 C23 3.177(5) no .
C22 C25 2.834(5) no .
C22 C30 3.062(5) no .
C23 C26 2.991(5) no .
C23 C30 2.919(6) no .
C25 C31 2.940(7) no .
C26 C31 2.886(6) no .
C28 C30 3.245(5) no .
C28 C31 3.305(5) no .
C33 C36 2.762(6) no .
C33 C40 3.382(6) no .
C33 C44 3.362(6) no .
C34 C37 2.752(6) no .
C35 C38 2.745(7) no .
C38 C39 2.910(5) no .
C38 C40 3.378(6) no .
C39 C42 2.792(6) no .
C39 C45 3.065(5) no .
C40 C43 2.769(5) no .
C40 C45 3.443(5) no .
C41 C44 2.752(5) no .
C42 C61 3.569(5) no .
C43 C61 3.429(5) no .
C44 C61 3.483(5) no .
C45 C52 3.007(5) no .
C46 C49 2.791(5) no .
C47 C50 2.770(5) no .
C48 C51 2.795(5) no .
C52 C54 3.147(5) no .
C53 C56 2.821(6) no .
C53 C61 3.045(5) no .
C54 C57 2.995(6) no .
C54 C61 2.907(5) no .
C56 C62 2.938(5) no .
C57 C62 2.887(5) no .
C59 C61 3.232(5) no .
C59 C62 3.336(6) no .
Cl1 O9 3.242(3) no 2_546
Cl1 O10 3.068(3) no 2_546
Cl1 C47 3.426(4) no 2_546
Cl1 C48 3.582(4) no 2_546
Cl3 O4 3.305(3) no 2_656
Cl4 F1 3.095(3) no 2_556
F1 Cl4 3.095(3) no 2_546
F1 C13 3.481(5) no 1_455
F2 F4 3.408(4) no 1_455
F2 C31 3.444(5) no 1_354
F2 C35 3.530(5) no 1_455
F3 F4 2.859(3) no 1_455
F3 C38 3.387(5) no .
F4 F2 3.408(4) no 1_655
F4 F3 2.859(3) no 1_655
F4 F6 3.176(5) no 1_655
F4 C55 3.545(4) no 1_554
F5 C9 3.342(5) no 1_554
F5 C10 3.403(6) no 1_554
F5 C31 3.359(5) no 1_454
F6 F4 3.176(5) no 1_455
F6 C62 3.526(5) no 1_554
O2 C28 3.416(5) no 1_455
O3 C28 3.308(5) no 1_455
O3 C50 3.378(4) no 2_647
O4 Cl3 3.305(3) no 2_646
O4 O9 3.458(3) no 2_647
O4 C53 3.312(5) no 2_647
O4 C57 3.460(5) no 2_647
O4 C58 3.584(4) no 2_647
O4 C59 3.455(4) no 2_647
O5 C3 3.349(5) no 1_655
O7 C41 3.471(5) no 1_655
O7 C42 3.297(5) no 1_655
O8 C19 3.591(4) no 2_657
O8 C59 3.029(5) no 1_655
O8 C62 3.320(5) no 1_655
O9 Cl1 3.242(3) no 2_556
O9 O4 3.458(3) no 2_657
O9 C22 3.521(4) no 2_657
O9 C26 3.459(5) no 2_657
O9 C28 3.323(5) no 2_657
O10 Cl1 3.068(3) no 2_556
C3 O5 3.349(5) no 1_455
C6 C25 3.536(6) no 1_454
C7 C43 3.446(5) no .
C7 C44 3.449(5) no .
C9 F5 3.342(5) no 1_556
C10 F5 3.403(6) no 1_556
C13 F1 3.481(5) no 1_655
C19 O8 3.591(4) no 2_647
C22 O9 3.521(4) no 2_647
C25 C6 3.536(6) no 1_656
C26 O9 3.459(5) no 2_647
C28 O2 3.416(5) no 1_655
C28 O3 3.308(5) no 1_655
C28 O9 3.323(5) no 2_647
C31 F2 3.444(5) no 1_756
C31 F5 3.359(5) no 1_656
C35 F2 3.530(5) no 1_655
C35 C55 3.553(5) no 1_554
C36 C62 3.553(5) no 1_554
C37 C62 3.504(6) no 1_554
C38 F3 3.387(5) no .
C41 O7 3.471(5) no 1_455
C41 C45 3.382(6) no 1_455
C42 O7 3.297(5) no 1_455
C43 C7 3.446(5) no .
C44 C7 3.449(5) no .
C45 C41 3.382(6) no 1_655
C47 Cl1 3.426(4) no 2_556
C48 Cl1 3.582(4) no 2_556
C50 O3 3.378(4) no 2_657
C53 O4 3.312(5) no 2_657
C55 F4 3.545(4) no 1_556
C55 C35 3.553(5) no 1_556
C57 O4 3.460(5) no 2_657
C58 O4 3.584(4) no 2_657
C59 O4 3.455(4) no 2_657
C59 O8 3.029(5) no 1_455
C62 F6 3.526(5) no 1_556
C62 O8 3.320(5) no 1_455
C62 C36 3.553(5) no 1_556
C62 C37 3.504(6) no 1_556
Cl1 H9 2.7672 no .
Cl2 H10 2.7728 no .
Cl3 H35 2.7905 no .
Cl4 H36 2.7713 no .
S1 H11 3.1326 no .
S1 H21 3.0815 no .
S1 H22 3.2619 no .
S2 H37 3.1132 no .
S2 H47 3.3478 no .
S2 H49 3.0643 no .
F1 H2 2.5739 no .
F3 H3 2.5295 no .
F4 H28 2.5468 no .
F6 H29 2.5605 no .
O1 H2 2.9085 no .
O1 H3 3.5687 no .
O1 H8 2.6454 no .
O1 H9 2.3899 no .
O2 H1 2.3943 no .
O2 H4 3.5897 no .
O2 H13 2.6845 no .
O2 H21 2.7068 no .
O3 H10 3.0678 no .
O3 H11 2.7243 no .
O3 H12 3.1129 no .
O3 H13 2.9949 no .
O4 H10 2.9461 no .
O4 H19 3.3094 no .
O4 H20 2.7589 no .
O5 H19 2.8203 no .
O5 H20 3.4627 no .
O5 H21 2.8552 no .
O5 H22 2.7176 no .
O6 H28 3.0588 no .
O6 H29 3.4836 no .
O6 H30 2.5612 no .
O6 H35 2.4249 no .
O7 H27 2.3593 no .
O7 H39 2.9567 no .
O7 H48 3.5903 no .
O7 H49 2.4405 no .
O8 H36 2.8165 no .
O8 H37 2.6840 no .
O8 H38 3.0129 no .
O8 H39 2.9077 no .
O9 H36 3.3879 no .
O9 H45 3.3367 no .
O9 H46 2.7859 no .
O10 H30 2.9857 no .
O10 H45 2.8218 no .
O10 H46 3.4618 no .
O10 H47 2.8505 no .
O10 H49 2.8638 no .
N1 H10 3.4336 no .
N1 H12 3.1888 no .
N1 H13 2.5860 no .
N1 H19 3.3526 no .
N1 H20 3.1384 no .
N1 H21 2.5181 no .
N1 H22 3.4713 no .
N2 H36 3.5473 no .
N2 H38 3.2013 no .
N2 H39 2.6021 no .
N2 H45 3.3193 no .
N2 H46 3.1323 no .
N2 H47 3.4972 no .
N2 H49 2.4785 no .
C1 H2 2.6336 no .
C1 H3 2.7041 no .
C1 H4 2.6601 no .
C1 H8 2.6713 no .
C2 H4 3.5905 no .
C2 H8 3.2708 no .
C3 H1 2.6284 no .
C3 H3 3.2427 no .
C5 H2 3.2423 no .
C5 H3 3.2268 no .
C7 H1 3.2135 no .
C7 H2 3.2402 no .
C7 H8 3.2288 no .
C8 H3 2.6031 no .
C8 H5 3.2439 no .
C8 H7 3.2515 no .
C9 H1 2.5587 no .
C9 H3 3.4434 no .
C9 H6 3.2418 no .
C9 H8 3.2349 no .
C9 H23 3.5914 no .
C10 H7 3.2228 no .
C10 H23 3.2350 no .
C11 H4 3.2387 no .
C11 H8 3.2391 no .
C11 H23 3.1848 no .
C12 H3 3.5668 no .
C12 H5 3.2240 no .
C12 H23 3.4975 no .
C13 H1 3.2830 no .
C13 H3 2.6931 no .
C13 H4 3.2346 no .
C13 H6 3.2436 no .
C14 H1 2.4651 no .
C14 H8 3.4425 no .
C14 H9 2.6718 no .
C14 H21 3.3206 no .
C15 H10 3.2479 no .
C17 H10 3.2412 no .
C18 H9 3.2276 no .
C20 H9 3.2558 no .
C21 H10 2.6112 no .
C21 H11 2.7219 no .
C21 H12 3.5165 no .
C21 H13 2.9755 no .
C21 H21 3.3782 no .
C22 H14 3.2791 no .
C22 H15 3.0338 no .
C22 H17 2.5678 no .
C22 H18 3.3078 no .
C22 H19 3.2455 no .
C22 H20 2.8829 no .
C22 H21 2.6749 no .
C22 H22 3.5899 no .
C23 H15 2.5706 no .
C23 H16 3.3346 no .
C23 H17 3.3090 no .
C23 H21 2.5537 no .
C23 H23 3.2966 no .
C24 H11 2.9581 no .
C24 H17 3.1193 no .
C24 H18 3.0611 no .
C24 H21 2.7387 no .
C24 H22 3.3850 no .
C24 H23 2.7609 no .
C24 H24 3.4071 no .
C24 H25 2.7535 no .
C24 H26 2.8362 no .
C25 H11 2.9624 no .
C25 H12 2.6566 no .
C25 H13 3.3484 no .
C25 H25 2.5583 no .
C25 H26 3.3686 no .
C26 H11 2.4647 no .
C26 H12 3.3529 no .
C26 H14 3.3049 no .
C26 H19 2.9575 no .
C26 H20 2.5333 no .
C26 H24 3.3545 no .
C26 H25 2.4672 no .
C27 H12 3.1375 no .
C27 H13 2.9981 no .
C27 H14 3.1585 no .
C27 H15 3.0326 no .
C27 H16 3.0919 no .
C27 H21 2.7318 no .
C27 H22 2.9324 no .
C27 H23 3.4209 no .
C27 H24 2.8501 no .
C27 H25 2.7069 no .
C27 H26 3.3967 no .
C28 H11 2.8916 no .
C28 H17 2.9099 no .
C28 H18 2.7813 no .
C28 H21 3.3215 no .
C28 H22 3.0981 no .
C28 H24 3.0997 no .
C28 H25 3.4897 no .
C29 H11 3.2418 no .
C29 H12 3.2630 no .
C29 H13 2.7027 no .
C29 H15 3.2350 no .
C29 H16 2.8088 no .
C29 H17 3.2652 no .
C29 H18 2.7450 no .
C29 H19 2.6468 no .
C29 H20 3.3587 no .
C30 H13 2.6788 no .
C30 H14 2.8256 no .
C30 H19 3.1454 no .
C30 H24 2.6346 no .
C30 H25 3.3034 no .
C30 H26 2.6342 no .
C31 H14 2.8763 no .
C31 H16 2.8343 no .
C31 H18 2.6840 no .
C31 H19 2.8575 no .
C31 H21 3.2996 no .
C31 H22 2.5911 no .
C31 H23 2.6837 no .
C32 H28 2.6490 no .
C32 H29 2.6866 no .
C32 H30 2.6881 no .
C32 H34 2.6262 no .
C33 H30 3.4247 no .
C33 H34 3.3935 no .
C34 H27 2.6196 no .
C34 H29 3.2302 no .
C36 H28 3.2100 no .
C36 H29 3.2267 no .
C38 H27 3.2400 no .
C38 H28 3.2327 no .
C38 H30 3.4152 no .
C39 H29 2.5681 no .
C39 H31 3.2411 no .
C39 H33 3.2475 no .
C39 H47 3.4033 no .
C39 H48 3.5937 no .
C39 H49 3.4359 no .
C40 H27 3.2635 no .
C40 H29 2.7541 no .
C40 H32 3.2437 no .
C40 H34 3.2375 no .
C40 H47 3.1896 no .
C41 H29 3.5724 no .
C41 H33 3.2246 no .
C41 H47 2.9271 no .
C42 H30 3.2463 no .
C42 H34 3.2317 no .
C42 H47 2.8791 no .
C42 H48 3.4136 no .
C43 H31 3.2223 no .
C43 H47 3.0792 no .
C43 H48 2.9526 no .
C44 H27 2.5580 no .
C44 H29 3.3184 no .
C44 H30 3.2384 no .
C44 H32 3.2362 no .
C44 H47 3.3307 no .
C44 H48 3.0536 no .
C44 H49 3.5068 no .
C45 H27 2.4656 no .
C45 H30 3.2265 no .
C45 H35 2.6653 no .
C45 H49 3.2471 no .
C46 H36 3.2577 no .
C48 H36 3.2387 no .
C49 H35 3.2404 no .
C51 H35 3.2626 no .
C52 H36 2.5625 no .
C52 H37 2.7085 no .
C52 H38 3.4976 no .
C52 H39 2.9689 no .
C52 H49 3.3359 no .
C53 H40 3.2781 no .
C53 H41 3.0255 no .
C53 H43 2.5564 no .
C53 H44 3.3083 no .
C53 H45 3.2211 no .
C53 H46 2.8656 no .
C53 H49 2.6581 no .
C54 H41 2.5850 no .
C54 H42 3.3379 no .
C54 H43 3.3072 no .
C54 H48 3.2501 no .
C54 H49 2.5715 no .
C55 H37 2.9482 no .
C55 H43 3.0936 no .
C55 H44 3.0419 no .
C55 H47 3.3835 no .
C55 H48 2.7529 no .
C55 H49 2.7814 no .
C55 H50 3.3914 no .
C55 H51 2.7281 no .
C55 H52 2.8276 no .
C56 H37 2.9452 no .
C56 H38 2.6614 no .
C56 H39 3.3452 no .
C56 H51 2.5535 no .
C56 H52 3.3791 no .
C57 H37 2.4556 no .
C57 H38 3.3665 no .
C57 H40 3.2797 no .
C57 H45 2.9567 no .
C57 H46 2.5081 no .
C57 H50 3.3458 no .
C57 H51 2.4772 no .
C58 H38 3.1623 no .
C58 H39 3.0138 no .
C58 H40 3.1668 no .
C58 H41 3.0356 no .
C58 H42 3.0902 no .
C58 H47 2.9333 no .
C58 H48 3.4145 no .
C58 H49 2.7145 no .
C58 H50 2.8477 no .
C58 H51 2.7231 no .
C58 H52 3.4085 no .
C59 H37 2.8701 no .
C59 H43 2.9095 no .
C59 H44 2.8112 no .
C59 H47 3.1083 no .
C59 H49 3.2656 no .
C59 H50 3.1279 no .
C59 H51 3.5335 no .
C60 H37 3.2316 no .
C60 H38 3.2614 no .
C60 H39 2.6913 no .
C60 H41 3.2379 no .
C60 H42 2.8058 no .
C60 H43 3.2526 no .
C60 H44 2.7447 no .
C60 H45 2.6377 no .
C60 H46 3.3364 no .
C61 H39 2.6572 no .
C61 H40 2.8408 no .
C61 H45 3.1190 no .
C61 H50 2.6198 no .
C61 H51 3.2895 no .
C61 H52 2.6183 no .
C62 H40 2.8445 no .
C62 H42 2.8281 no .
C62 H44 2.6992 no .
C62 H45 2.8862 no .
C62 H47 2.5459 no .
C62 H48 2.6874 no .
C62 H49 3.2879 no .
H1 H2 2.4972 no .
H1 H3 3.4655 no .
H1 H4 2.3662 no .
H1 H8 3.5618 no .
H3 H8 2.7119 no .
H4 H5 2.3156 no .
H5 H6 2.3005 no .
H5 H23 3.5416 no .
H6 H7 2.3080 no .
H6 H23 3.4436 no .
H7 H8 2.3271 no .
H11 H12 2.2375 no .
H11 H13 2.7750 no .
H11 H15 2.9132 no .
H11 H17 2.2046 no .
H11 H18 3.3728 no .
H11 H20 2.9722 no .
H12 H14 2.5390 no .
H12 H15 2.3651 no .
H12 H16 3.4987 no .
H12 H17 3.4715 no .
H12 H21 3.4884 no .
H13 H14 2.3988 no .
H13 H15 3.4797 no .
H13 H21 2.1070 no .
H13 H22 3.5426 no .
H13 H23 2.9386 no .
H14 H15 2.5798 no .
H14 H16 2.3624 no .
H14 H21 3.0768 no .
H14 H23 2.6760 no .
H14 H25 3.0915 no .
H14 H26 2.7784 no .
H15 H17 2.2746 no .
H15 H18 2.7917 no .
H15 H25 3.5154 no .
H16 H17 2.7493 no .
H16 H18 2.2752 no .
H16 H25 2.2630 no .
H16 H26 3.1091 no .
H17 H19 3.4550 no .
H17 H20 2.5696 no .
H17 H25 3.4063 no .
H18 H19 2.8550 no .
H18 H20 2.6029 no .
H18 H24 3.0241 no .
H18 H25 2.0526 no .
H18 H26 3.5069 no .
H19 H21 3.4635 no .
H19 H22 2.7861 no .
H19 H24 2.4123 no .
H19 H25 3.1099 no .
H21 H24 3.4904 no .
H21 H26 3.5332 no .
H22 H24 2.3982 no .
H22 H25 3.4829 no .
H22 H26 2.8355 no .
H23 H24 2.9715 no .
H23 H25 3.5541 no .
H23 H26 2.4968 no .
H27 H28 2.4764 no .
H27 H29 3.4872 no .
H27 H30 3.5365 no .
H27 H34 2.3708 no .
H29 H30 2.8586 no .
H30 H31 2.3099 no .
H31 H32 2.3098 no .
H31 H47 3.3347 no .
H32 H33 2.3146 no .
H32 H47 3.2803 no .
H33 H34 2.3064 no .
H33 H47 3.5558 no .
H33 H48 3.1269 no .
H34 H48 3.2719 no .
H37 H38 2.2628 no .
H37 H39 2.7954 no .
H37 H41 2.8968 no .
H37 H43 2.1896 no .
H37 H44 3.3677 no .
H37 H46 2.9504 no .
H38 H40 2.5305 no .
H38 H41 2.3830 no .
H38 H42 3.5004 no .
H38 H43 3.4829 no .
H38 H49 3.5075 no .
H39 H40 2.4025 no .
H39 H41 3.4917 no .
H39 H47 3.5434 no .
H39 H48 2.8677 no .
H39 H49 2.1309 no .
H40 H41 2.5749 no .
H40 H42 2.3382 no .
H40 H48 2.6762 no .
H40 H49 3.1405 no .
H40 H51 3.0444 no .
H40 H52 2.7526 no .
H41 H43 2.2462 no .
H41 H44 2.7684 no .
H41 H51 3.5094 no .
H42 H43 2.7270 no .
H42 H44 2.2466 no .
H42 H51 2.2465 no .
H42 H52 3.1223 no .
H43 H45 3.4532 no .
H43 H46 2.5479 no .
H43 H51 3.4186 no .
H44 H45 2.8832 no .
H44 H46 2.5955 no .
H44 H50 3.0305 no .
H44 H51 2.0752 no .
H44 H52 3.5270 no .
H45 H47 2.7700 no .
H45 H49 3.3932 no .
H45 H50 2.4401 no .
H45 H51 3.1533 no .
H47 H50 2.3516 no .
H47 H51 3.4436 no .
H47 H52 2.7792 no .
H48 H50 2.9853 no .
H48 H51 3.5533 no .
H48 H52 2.5006 no .
H49 H50 3.4654 no .
H49 H52 3.5282 no .
Cl1 H17 3.5205 no 1_454
Cl2 H30 3.0175 no 2_546
Cl2 H38 3.1139 no 2_647
Cl2 H41 3.1081 no 2_647
Cl2 H44 3.0148 no 2_547
Cl2 H51 3.4302 no 2_547
Cl3 H43 2.7689 no 1_554
Cl4 H11 3.5019 no 2_657
Cl4 H12 2.9078 no 2_657
Cl4 H15 3.4872 no 2_657
Cl4 H18 3.5885 no 2_757
F1 H8 2.5913 no 1_455
F1 H9 3.4232 no 1_455
F1 H16 3.3075 no 1_354
F1 H18 3.1250 no 1_354
F2 H12 3.3823 no 1_454
F2 H14 3.0595 no 1_454
F2 H16 3.5188 no 1_354
F2 H18 3.4655 no 1_354
F2 H25 2.6454 no 1_354
F2 H26 3.5798 no 1_354
F3 H14 2.7604 no 1_454
F3 H16 3.5099 no 1_454
F3 H28 3.3622 no 1_455
F3 H29 3.0343 no .
F4 H5 3.2186 no 1_554
F4 H29 3.4989 no 1_655
F4 H40 2.6295 no 1_554
F5 H4 2.6912 no 1_554
F5 H5 2.8116 no 1_554
F5 H24 3.3086 no 1_454
F5 H26 2.6134 no 1_454
F5 H40 2.9936 no 1_554
F5 H48 3.3199 no 1_554
F5 H52 2.7357 no 1_554
F6 H5 3.5551 no 1_454
F6 H6 3.5560 no 1_454
F6 H26 3.1832 no 1_454
F6 H51 3.5170 no 1_554
F6 H52 2.7608 no 1_554
O2 H19 2.5535 no 1_455
O2 H24 3.3353 no 1_455
O3 H19 3.1024 no 1_455
O3 H20 2.6856 no 1_455
O3 H36 2.4523 no 2_647
O3 H46 2.9320 no 2_547
O4 H37 2.5501 no 2_647
O4 H43 2.6730 no 2_647
O4 H46 2.8248 no 2_647
O5 H1 3.3782 no 1_655
O5 H2 2.4339 no 1_655
O6 H31 2.9413 no 1_655
O6 H32 3.4587 no 1_655
O6 H42 3.4038 no 1_554
O7 H31 2.9549 no 1_655
O7 H32 2.6206 no 1_655
O8 H10 2.6942 no 2_657
O8 H45 2.1056 no 1_655
O8 H46 3.2182 no 1_655
O8 H50 2.4744 no 1_655
O8 H51 3.4655 no 1_655
O9 H11 2.8472 no 2_657
O9 H17 2.7058 no 2_657
O9 H20 2.5863 no 2_657
N1 H36 3.5216 no 2_647
C2 H7 3.4831 no 1_455
C2 H15 3.5015 no 1_454
C2 H33 3.5671 no .
C3 H7 3.3351 no 1_455
C3 H8 3.4050 no 1_455
C3 H15 3.4556 no 1_454
C4 H7 3.2787 no 1_455
C4 H8 2.8904 no 1_455
C4 H15 3.3430 no 1_454
C5 H7 3.3359 no 1_455
C5 H8 3.4802 no 1_455
C5 H12 3.5062 no 1_454
C5 H14 3.0874 no 1_454
C5 H15 3.3234 no 1_454
C6 H7 3.4754 no 1_455
C6 H14 2.9569 no 1_454
C6 H15 3.3608 no 1_454
C6 H16 3.2011 no 1_454
C7 H7 3.5556 no 1_455
C7 H15 3.4444 no 1_454
C7 H16 3.1333 no 1_454
C7 H33 3.1160 no .
C7 H34 3.1302 no .
C8 H34 3.1604 no .
C9 H24 3.5729 no 1_455
C9 H33 3.2695 no .
C9 H34 3.1089 no .
C10 H34 3.0609 no .
C10 H48 3.3225 no .
C11 H32 3.2941 no 1_655
C11 H33 3.5434 no 1_655
C11 H34 3.0708 no .
C12 H32 3.4976 no 1_655
C12 H33 3.3818 no 1_655
C12 H34 3.1132 no .
C13 H34 3.1649 no .
C14 H19 3.3133 no 1_455
C18 H44 3.1055 no 2_547
C19 H37 3.0999 no 2_647
C19 H44 3.1409 no 2_547
C19 H46 3.5243 no 2_547
C21 H36 3.1786 no 2_647
C22 H36 3.2219 no 2_647
C31 H4 3.5612 no 1_655
C32 H32 3.2388 no 1_655
C33 H42 3.2266 no 1_554
C34 H40 3.5374 no 1_554
C34 H42 3.0454 no 1_554
C35 H40 2.7493 no 1_554
C35 H42 3.1761 no 1_554
C36 H26 2.9117 no 1_454
C36 H40 2.9196 no 1_554
C36 H42 3.4571 no 1_554
C36 H51 3.5706 no 1_554
C36 H52 2.8137 no 1_554
C37 H26 3.1969 no 1_454
C37 H51 3.3154 no 1_554
C37 H52 2.8206 no 1_554
C38 H42 3.5165 no 1_554
C41 H27 3.5652 no 1_455
C41 H28 3.0089 no 1_455
C42 H6 3.4091 no 1_455
C42 H7 3.5103 no 1_455
C42 H27 3.0938 no 1_455
C42 H28 3.0077 no 1_455
C43 H3 3.1520 no .
C43 H6 3.5510 no 1_455
C43 H7 3.2957 no 1_455
C44 H3 2.8246 no .
C45 H31 2.6242 no 1_655
C45 H32 3.1353 no 1_655
C46 H31 2.8615 no 1_655
C47 H31 3.1345 no 1_655
C49 H11 3.4989 no 2_657
C50 H11 2.9720 no 2_657
C50 H45 3.5933 no 1_655
C51 H45 3.5582 no 1_655
C52 H10 3.4364 no 2_657
C52 H45 3.1226 no 1_655
C52 H50 3.4209 no 1_655
C53 H10 3.2204 no 2_657
C54 H50 3.2794 no 1_655
C56 H35 3.1295 no 1_556
C57 H35 3.4226 no 1_556
C62 H38 3.2599 no 1_455
C62 H39 3.5690 no 1_455
H1 O5 3.3782 no 1_455
H1 H19 3.2517 no 1_455
H1 H22 2.7400 no 1_455
H1 H24 3.1710 no 1_455
H2 O5 2.4339 no 1_455
H2 H8 3.5094 no 1_455
H2 H22 3.3431 no 1_455
H3 C43 3.1520 no .
H3 C44 2.8246 no .
H3 H16 3.2633 no 1_454
H3 H33 2.9694 no .
H3 H34 2.3629 no .
H4 F5 2.6912 no 1_556
H4 C31 3.5612 no 1_455
H4 H22 3.5206 no 1_455
H4 H24 2.8346 no 1_455
H4 H26 3.4245 no 1_455
H4 H33 3.1469 no .
H5 F4 3.2186 no 1_556
H5 F5 2.8116 no 1_556
H5 F6 3.5551 no 1_656
H5 H34 3.5430 no .
H5 H39 3.5914 no .
H5 H40 3.1019 no .
H5 H48 2.8577 no .
H6 F6 3.5560 no 1_656
H6 C42 3.4091 no 1_655
H6 C43 3.5510 no 1_655
H6 H32 2.7347 no 1_655
H6 H33 3.0045 no 1_655
H6 H34 3.5776 no .
H7 C2 3.4831 no 1_655
H7 C3 3.3351 no 1_655
H7 C4 3.2787 no 1_655
H7 C5 3.3359 no 1_655
H7 C6 3.4754 no 1_655
H7 C7 3.5556 no 1_655
H7 C42 3.5103 no 1_655
H7 C43 3.2957 no 1_655
H7 H27 3.5972 no .
H7 H32 3.0991 no 1_655
H7 H33 2.6721 no 1_655
H8 F1 2.5913 no 1_655
H8 C3 3.4050 no 1_655
H8 C4 2.8904 no 1_655
H8 C5 3.4802 no 1_655
H8 H2 3.5094 no 1_655
H9 F1 3.4232 no 1_655
H9 H15 3.4501 no 1_454
H9 H17 3.5287 no 1_454
H10 O8 2.6942 no 2_647
H10 C52 3.4364 no 2_647
H10 C53 3.2204 no 2_647
H10 H37 2.3841 no 2_647
H10 H38 3.3078 no 2_647
H10 H44 3.0088 no 2_547
H10 H45 3.3711 no 2_547
H10 H46 3.2681 no 2_547
H11 Cl4 3.5019 no 2_647
H11 O9 2.8472 no 2_647
H11 C49 3.4989 no 2_647
H11 C50 2.9720 no 2_647
H11 H36 2.4233 no 2_647
H12 Cl4 2.9078 no 2_647
H12 F2 3.3823 no 1_656
H12 C5 3.5062 no 1_656
H12 H18 3.3439 no 1_455
H12 H36 3.4751 no 2_647
H13 H19 3.4659 no 1_455
H13 H24 3.4352 no 1_455
H14 F2 3.0595 no 1_656
H14 F3 2.7604 no 1_656
H14 C5 3.0874 no 1_656
H14 C6 2.9569 no 1_656
H15 Cl4 3.4872 no 2_647
H15 C2 3.5015 no 1_656
H15 C3 3.4556 no 1_656
H15 C4 3.3430 no 1_656
H15 C5 3.3234 no 1_656
H15 C6 3.3608 no 1_656
H15 C7 3.4444 no 1_656
H15 H9 3.4501 no 1_656
H16 F1 3.3075 no 1_756
H16 F2 3.5188 no 1_756
H16 F3 3.5099 no 1_656
H16 C6 3.2011 no 1_656
H16 C7 3.1333 no 1_656
H16 H3 3.2633 no 1_656
H17 Cl1 3.5205 no 1_656
H17 O9 2.7058 no 2_647
H17 H9 3.5287 no 1_656
H18 Cl4 3.5885 no 2_747
H18 F1 3.1250 no 1_756
H18 F2 3.4655 no 1_756
H18 H12 3.3439 no 1_655
H19 O2 2.5535 no 1_655
H19 O3 3.1024 no 1_655
H19 C14 3.3133 no 1_655
H19 H1 3.2517 no 1_655
H19 H13 3.4659 no 1_655
H20 O3 2.6856 no 1_655
H20 O9 2.5863 no 2_647
H20 H46 3.0398 no 2_647
H22 H1 2.7400 no 1_655
H22 H2 3.3431 no 1_655
H22 H4 3.5206 no 1_655
H24 F5 3.3086 no 1_656
H24 O2 3.3353 no 1_655
H24 C9 3.5729 no 1_655
H24 H1 3.1710 no 1_655
H24 H4 2.8346 no 1_655
H24 H13 3.4352 no 1_655
H25 F2 2.6454 no 1_756
H26 F2 3.5798 no 1_756
H26 F5 2.6134 no 1_656
H26 F6 3.1832 no 1_656
H26 C36 2.9117 no 1_656
H26 C37 3.1969 no 1_656
H26 H4 3.4245 no 1_655
H27 C41 3.5652 no 1_655
H27 C42 3.0938 no 1_655
H27 H7 3.5972 no .
H27 H31 3.2966 no 1_655
H27 H32 2.3775 no 1_655
H28 F3 3.3622 no 1_655
H28 C41 3.0089 no 1_655
H28 C42 3.0077 no 1_655
H28 H31 3.0082 no 1_655
H28 H32 2.9965 no 1_655
H28 H42 3.3616 no 1_554
H29 F3 3.0343 no .
H29 F4 3.4989 no 1_455
H30 Cl2 3.0175 no 2_556
H31 O6 2.9413 no 1_455
H31 O7 2.9549 no 1_455
H31 C45 2.6242 no 1_455
H31 C46 2.8615 no 1_455
H31 C47 3.1345 no 1_455
H31 H27 3.2966 no 1_455
H31 H28 3.0082 no 1_455
H31 H35 3.1555 no 1_455
H32 O6 3.4587 no 1_455
H32 O7 2.6206 no 1_455
H32 C11 3.2941 no 1_455
H32 C12 3.4976 no 1_455
H32 C32 3.2388 no 1_455
H32 C45 3.1353 no 1_455
H32 H6 2.7347 no 1_455
H32 H7 3.0991 no 1_455
H32 H27 2.3775 no 1_455
H32 H28 2.9965 no 1_455
H33 C2 3.5671 no .
H33 C7 3.1160 no .
H33 C9 3.2695 no .
H33 C11 3.5434 no 1_455
H33 C12 3.3818 no 1_455
H33 H3 2.9694 no .
H33 H4 3.1469 no .
H33 H6 3.0045 no 1_455
H33 H7 2.6721 no 1_455
H34 C7 3.1302 no .
H34 C8 3.1604 no .
H34 C9 3.1089 no .
H34 C10 3.0609 no .
H34 C11 3.0708 no .
H34 C12 3.1132 no .
H34 C13 3.1649 no .
H34 H3 2.3629 no .
H34 H5 3.5430 no .
H34 H6 3.5776 no .
H35 C56 3.1295 no 1_554
H35 C57 3.4226 no 1_554
H35 H31 3.1555 no 1_655
H35 H41 2.8528 no 1_554
H35 H42 2.8443 no 1_554
H35 H43 3.2511 no 1_554
H35 H44 3.3492 no 1_554
H36 O3 2.4523 no 2_657
H36 N1 3.5216 no 2_657
H36 C21 3.1786 no 2_657
H36 C22 3.2219 no 2_657
H36 H11 2.4233 no 2_657
H36 H12 3.4751 no 2_657
H36 H45 3.3093 no 1_655
H37 O4 2.5501 no 2_657
H37 C19 3.0999 no 2_657
H37 H10 2.3841 no 2_657
H38 Cl2 3.1139 no 2_657
H38 C62 3.2599 no 1_655
H38 H10 3.3078 no 2_657
H38 H50 2.8608 no 1_655
H38 H51 2.9271 no 1_655
H38 H52 3.5027 no 1_655
H39 C62 3.5690 no 1_655
H39 H5 3.5914 no .
H39 H50 2.9013 no 1_655
H40 F4 2.6295 no 1_556
H40 F5 2.9936 no 1_556
H40 C34 3.5374 no 1_556
H40 C35 2.7493 no 1_556
H40 C36 2.9196 no 1_556
H40 H5 3.1019 no .
H41 Cl2 3.1081 no 2_657
H41 H35 2.8528 no 1_556
H42 O6 3.4038 no 1_556
H42 C33 3.2266 no 1_556
H42 C34 3.0454 no 1_556
H42 C35 3.1761 no 1_556
H42 C36 3.4571 no 1_556
H42 C38 3.5165 no 1_556
H42 H28 3.3616 no 1_556
H42 H35 2.8443 no 1_556
H43 Cl3 2.7689 no 1_556
H43 O4 2.6730 no 2_657
H43 H35 3.2511 no 1_556
H44 Cl2 3.0148 no 2_557
H44 C18 3.1055 no 2_557
H44 C19 3.1409 no 2_557
H44 H10 3.0088 no 2_557
H44 H35 3.3492 no 1_556
H45 O8 2.1056 no 1_455
H45 C50 3.5933 no 1_455
H45 C51 3.5582 no 1_455
H45 C52 3.1226 no 1_455
H45 H10 3.3711 no 2_557
H45 H36 3.3093 no 1_455
H46 O3 2.9320 no 2_557
H46 O4 2.8248 no 2_657
H46 O8 3.2182 no 1_455
H46 C19 3.5243 no 2_557
H46 H10 3.2681 no 2_557
H46 H20 3.0398 no 2_657
H48 F5 3.3199 no 1_556
H48 C10 3.3225 no .
H48 H5 2.8577 no .
H50 O8 2.4744 no 1_455
H50 C52 3.4209 no 1_455
H50 C54 3.2794 no 1_455
H50 H38 2.8608 no 1_455
H50 H39 2.9013 no 1_455
H51 Cl2 3.4302 no 2_557
H51 F6 3.5170 no 1_556
H51 O8 3.4655 no 1_455
H51 C36 3.5706 no 1_556
H51 C37 3.3154 no 1_556
H51 H38 2.9271 no 1_455
H52 F5 2.7357 no 1_556
H52 F6 2.7608 no 1_556
H52 C36 2.8137 no 1_556
H52 C37 2.8206 no 1_556
H52 H38 3.5027 no 1_455

loop_
_geom_torsion_atom_site_label_1
_geom_torsion_atom_site_label_2
_geom_torsion_atom_site_label_3
_geom_torsion_atom_site_label_4
_geom_torsion
_geom_torsion_publ_flag
O4 S1 N1 C21 -46.3(3) no
O4 S1 N1 C22 110.09(18) no
O4 S1 C28 C27 -128.50(19) no
O5 S1 N1 C21 83.1(3) no
O5 S1 N1 C22 -120.47(17) no
O5 S1 C28 C27 99.1(3) no
N1 S1 C28 C27 -15.0(2) no
C28 S1 N1 C21 -160.4(2) no
C28 S1 N1 C22 -3.9(2) no
O9 S2 N2 C52 -46.0(3) no
O9 S2 N2 C53 108.38(19) no
O9 S2 C59 C58 -125.64(18) no
O10 S2 N2 C52 82.9(3) no
O10 S2 N2 C53 -122.67(18) no
O10 S2 C59 C58 100.6(2) no
N2 S2 C59 C58 -12.7(2) no
C59 S2 N2 C52 -160.9(2) no
C59 S2 N2 C53 -6.5(2) no
C1 O1 C14 O2 -5.2(5) no
C1 O1 C14 C15 171.4(3) no
C14 O1 C1 C2 -153.8(3) no
C14 O1 C1 C8 79.9(4) no
C32 O6 C45 O7 2.3(5) no
C32 O6 C45 C46 178.5(3) no
C45 O6 C32 C33 -155.6(3) no
C45 O6 C32 C39 79.3(3) no
S1 N1 C21 O3 151.1(3) no
S1 N1 C21 C20 -26.6(4) no
S1 N1 C22 C23 137.1(3) no
S1 N1 C22 C27 21.5(3) no
C21 N1 C22 C23 -65.3(4) no
C21 N1 C22 C27 179.1(3) no
C22 N1 C21 O3 -3.8(5) no
C22 N1 C21 C20 178.4(3) no
S2 N2 C52 O8 152.7(2) no
S2 N2 C52 C51 -22.4(4) no
S2 N2 C53 C54 139.5(2) no
S2 N2 C53 C58 23.3(3) no
C52 N2 C53 C54 -64.6(4) no
C52 N2 C53 C58 179.1(3) no
C53 N2 C52 O8 -0.4(5) no
C53 N2 C52 C51 -175.5(3) no
O1 C1 C2 C3 70.7(4) no
O1 C1 C2 C7 -110.2(4) no
O1 C1 C8 C9 -138.0(3) no
O1 C1 C8 C13 41.7(4) no
C2 C1 C8 C9 102.6(4) no
C2 C1 C8 C13 -77.8(4) no
C8 C1 C2 C3 -166.8(3) no
C8 C1 C2 C7 12.3(5) no
C1 C2 C3 C4 179.8(3) no
C1 C2 C7 C6 -178.3(3) no
C3 C2 C7 C6 0.8(6) no
C7 C2 C3 C4 0.7(6) no
C2 C3 C4 F1 -179.0(4) no
C2 C3 C4 C5 -2.2(6) no
F1 C4 C5 F2 -1.0(6) no
F1 C4 C5 C6 179.2(3) no
C3 C4 C5 F2 -177.9(4) no
C3 C4 C5 C6 2.3(6) no
F2 C5 C6 F3 -0.9(6) no
F2 C5 C6 C7 179.4(3) no
C4 C5 C6 F3 178.9(4) no
C4 C5 C6 C7 -0.8(6) no
F3 C6 C7 C2 179.6(3) no
C5 C6 C7 C2 -0.7(6) no
C1 C8 C9 C10 -179.9(3) no
C1 C8 C13 C12 179.3(3) no
C9 C8 C13 C12 -1.0(5) no
C13 C8 C9 C10 0.4(5) no
C8 C9 C10 C11 -0.0(5) no
C9 C10 C11 C12 0.2(5) no
C10 C11 C12 C13 -0.8(5) no
C11 C12 C13 C8 1.2(5) no
O1 C14 C15 C16 -2.6(5) no
O1 C14 C15 C20 -177.2(3) no
O2 C14 C15 C16 173.9(3) no
O2 C14 C15 C20 -0.7(6) no
C14 C15 C16 C17 -173.2(3) no
C14 C15 C20 C19 169.7(3) no
C14 C15 C20 C21 -10.9(5) no
C16 C15 C20 C19 -5.0(5) no
C16 C15 C20 C21 174.4(3) no
C20 C15 C16 C17 1.4(5) no
C15 C16 C17 Cl1 -177.6(3) no
C15 C16 C17 C18 3.9(5) no
Cl1 C17 C18 Cl2 -2.3(5) no
Cl1 C17 C18 C19 175.9(3) no
C16 C17 C18 Cl2 176.3(3) no
C16 C17 C18 C19 -5.5(6) no
Cl2 C18 C19 C20 -179.8(3) no
C17 C18 C19 C20 1.9(6) no
C18 C19 C20 C15 3.3(5) no
C18 C19 C20 C21 -176.1(3) no
C15 C20 C21 O3 103.3(4) no
C15 C20 C21 N1 -78.9(4) no
C19 C20 C21 O3 -77.3(4) no
C19 C20 C21 N1 100.5(4) no
N1 C22 C23 C24 -125.9(3) no
N1 C22 C27 C26 -156.9(3) no
N1 C22 C27 C28 -32.3(3) no
N1 C22 C27 C29 96.3(3) no
C23 C22 C27 C26 79.2(3) no
C23 C22 C27 C28 -156.2(3) no
C23 C22 C27 C29 -27.6(3) no
C27 C22 C23 C24 -8.5(3) no
C22 C23 C24 C25 -65.8(3) no
C22 C23 C24 C29 42.6(3) no
C23 C24 C25 C26 74.8(4) no
C23 C24 C29 C27 -56.7(3) no
C23 C24 C29 C30 63.5(3) no
C23 C24 C29 C31 -173.4(3) no
C25 C24 C29 C27 55.4(3) no
C25 C24 C29 C30 175.6(3) no
C25 C24 C29 C31 -61.3(4) no
C29 C24 C25 C26 -33.4(3) no
C24 C25 C26 C27 -4.0(4) no
C25 C26 C27 C22 -69.2(3) no
C25 C26 C27 C28 170.9(3) no
C25 C26 C27 C29 39.6(4) no
C22 C27 C28 S1 29.2(3) no
C22 C27 C29 C24 50.9(3) no
C22 C27 C29 C30 -66.5(4) no
C22 C27 C29 C31 169.3(3) no
C26 C27 C28 S1 147.1(3) no
C26 C27 C29 C24 -58.3(3) no
C26 C27 C29 C30 -175.7(3) no
C26 C27 C29 C31 60.1(4) no
C28 C27 C29 C24 172.6(3) no
C28 C27 C29 C30 55.2(4) no
C28 C27 C29 C31 -69.0(4) no
C29 C27 C28 S1 -90.4(3) no
O6 C32 C33 C34 77.3(4) no
O6 C32 C33 C38 -102.4(4) no
O6 C32 C39 C40 31.9(4) no
O6 C32 C39 C44 -148.7(3) no
C33 C32 C39 C40 -88.6(4) no
C33 C32 C39 C44 90.8(3) no
C39 C32 C33 C34 -159.8(3) no
C39 C32 C33 C38 20.5(4) no
C32 C33 C34 C35 -179.4(3) no
C32 C33 C38 C37 179.4(3) no
C34 C33 C38 C37 -0.3(5) no
C38 C33 C34 C35 0.3(5) no
C33 C34 C35 F4 178.5(3) no
C33 C34 C35 C36 0.6(5) no
F4 C35 C36 F5 -0.2(5) no
F4 C35 C36 C37 -179.6(3) no
C34 C35 C36 F5 177.8(3) no
C34 C35 C36 C37 -1.5(6) no
F5 C36 C37 F6 0.9(6) no
F5 C36 C37 C38 -177.8(3) no
C35 C36 C37 F6 -179.7(4) no
C35 C36 C37 C38 1.6(6) no
F6 C37 C38 C33 -179.4(3) no
C36 C37 C38 C33 -0.7(6) no
C32 C39 C40 C41 178.0(3) no
C32 C39 C44 C43 -178.4(3) no
C40 C39 C44 C43 1.0(5) no
C44 C39 C40 C41 -1.4(5) no
C39 C40 C41 C42 0.7(5) no
C40 C41 C42 C43 0.5(5) no
C41 C42 C43 C44 -0.9(5) no
C42 C43 C44 C39 0.1(5) no
O6 C45 C46 C47 -15.6(5) no
O6 C45 C46 C51 171.5(3) no
O7 C45 C46 C47 160.6(3) no
O7 C45 C46 C51 -12.3(5) no
C45 C46 C47 C48 -172.8(3) no
C45 C46 C51 C50 170.8(3) no
C45 C46 C51 C52 -6.5(5) no
C47 C46 C51 C50 -2.2(5) no
C47 C46 C51 C52 -179.5(3) no
C51 C46 C47 C48 0.1(5) no
C46 C47 C48 Cl3 -177.9(3) no
C46 C47 C48 C49 1.9(5) no
Cl3 C48 C49 Cl4 -1.2(5) no
Cl3 C48 C49 C50 178.0(3) no
C47 C48 C49 Cl4 179.0(3) no
C47 C48 C49 C50 -1.7(5) no
Cl4 C49 C50 C51 178.8(3) no
C48 C49 C50 C51 -0.5(6) no
C49 C50 C51 C46 2.5(5) no
C49 C50 C51 C52 180.0(3) no
C46 C51 C52 O8 117.0(4) no
C46 C51 C52 N2 -67.9(5) no
C50 C51 C52 O8 -60.4(5) no
C50 C51 C52 N2 114.7(4) no
N2 C53 C54 C55 -126.9(3) no
N2 C53 C58 C57 -157.6(3) no
N2 C53 C58 C59 -31.8(3) no
N2 C53 C58 C60 96.7(3) no
C54 C53 C58 C57 78.7(3) no
C54 C53 C58 C59 -155.5(3) no
C54 C53 C58 C60 -27.0(3) no
C58 C53 C54 C55 -9.5(3) no
C53 C54 C55 C56 -65.1(3) no
C53 C54 C55 C60 43.7(3) no
C54 C55 C56 C57 75.3(3) no
C54 C55 C60 C58 -58.0(3) no
C54 C55 C60 C61 62.1(3) no
C54 C55 C60 C62 -175.3(3) no
C56 C55 C60 C58 54.8(3) no
C56 C55 C60 C61 174.9(3) no
C56 C55 C60 C62 -62.5(4) no
C60 C55 C56 C57 -32.7(4) no
C55 C56 C57 C58 -4.5(4) no
C56 C57 C58 C53 -68.0(4) no
C56 C57 C58 C59 172.2(3) no
C56 C57 C58 C60 39.6(4) no
C53 C58 C59 S2 27.5(3) no
C53 C58 C60 C55 51.2(3) no
C53 C58 C60 C61 -67.0(3) no
C53 C58 C60 C62 168.7(2) no
C57 C58 C59 S2 145.5(3) no
C57 C58 C60 C55 -57.2(3) no
C57 C58 C60 C61 -175.4(3) no
C57 C58 C60 C62 60.3(3) no
C59 C58 C60 C55 171.9(3) no
C59 C58 C60 C61 53.7(5) no
C59 C58 C60 C62 -70.6(4) no
C60 C58 C59 S2 -91.0(4) no
